data_1536836
loop_
_publ_author_name
'Kokunov, Yu.V.'
'Aslanov, L.A.'
'Rakov, I.E.'
'Yatsenko, A.V.'
'Buslaev, Yu.A.'

_publ_section_title
;
 Synthesis and crystal structure of tin(II) fluorosulfate hydrate
;
_journal_name_full 'Doklady Akademii Nauk SSSR'
_journal_page_first 119
_journal_page_last 123
_journal_volume 318
_journal_year 1991
_chemical_formula_sum 'F2 H2 O5 S Sn2'
_chemical_name_systematic 'Sn2 F2 S O4 H2 O'
_space_group_IT_number 14
_symmetry_space_group_name_Hall '-P 2ybc'
_symmetry_space_group_name_H-M 'P 1 21/c 1'
_cell_angle_alpha 90
_cell_angle_beta 90.97
_cell_angle_gamma 90
_cell_formula_units_Z 4
_cell_length_a 6.982
_cell_length_b 12.881
_cell_length_c 7.228
_cell_volume 649.958
_citation_journal_id_ASTM DANKAS
_cod_data_source_file Kokunov_DANKAS_1991_1164.cif
_cod_data_source_block H2F2O5S1Sn2
_cod_original_formula_sum 'H2 F2 O5 S1 Sn2'
_cod_database_code 1536836

loop_
_symmetry_equiv_pos_as_xyz
x,y,z
-x,y+1/2,-z+1/2
-x,-y,-z
x,-y-1/2,z-1/2

loop_
_atom_site_label
_atom_site_type_symbol
_atom_site_fract_x
_atom_site_fract_y
_atom_site_fract_z
_atom_site_occupancy
_atom_site_U_iso_or_equiv
Sn2 Sn+2 0.761 0.01947 0.1701 1 0.0
S1 S+6 0.7563 -0.0813 0.7283 1 0.0
F1 F-1 0.741 0.3626 0.4649 1 0.0
H2 H+1 0.051 0.231 0.728 1 0.0
O3 O-2 0.753 0.0063 0.592 1 0.0
O4 O-2 0.583 -0.0831 0.836 1 0.0
Sn1 Sn+2 0.6771 0.18035 0.6528 1 0.0
F2 F-1 0.7677 0.3376 0.8398 1 0.0
O2 O-2 0.918 -0.0652 0.8398 1 0.0
O1 O-2 0.786 -0.1797 0.631 1 0.0
O5 O-2 0.989 0.1853 0.667 1 0.0
H1 H+1 0.051 0.186 0.571 1 0.0
